data_7104487
loop_
_publ_author_name
'Nieto, Sonia'
'P\'erez, Julio'
'Riera, Luc\'ia'
'Riera, V\'ictor'
'Miguel, Daniel'

_publ_section_title
;
 Metal complexes with two different hydrogen-bond donor ligands as
 anion hosts.
;
_journal_issue 22
_journal_name_full 'Chemical communications (Cambridge, England)'
_journal_page_first 3279
_journal_page_last 3281
_journal_paper_doi 10.1039/b823460d
_journal_volume 34
_journal_year 2009
_chemical_formula_sum 'C50 H34 B F24 N6 O3 Re'
_chemical_formula_weight 1419.84
_chemical_name_systematic
;
?
;
_space_group_IT_number 14
_symmetry_cell_setting monoclinic
_symmetry_space_group_name_Hall '-P 2yn'
_symmetry_space_group_name_H-M 'P 1 21/n 1'
_atom_sites_solution_hydrogens constr
_atom_sites_solution_primary direct
_atom_sites_solution_secondary difmap
_audit_creation_method SHELXL-97
_cell_angle_alpha 90.00
_cell_angle_beta 107.179(4)
_cell_angle_gamma 90.00
_cell_formula_units_Z 4
_cell_length_a 14.512(3)
_cell_length_b 25.848(5)
_cell_length_c 15.739(3)
_cell_measurement_reflns_used 871
_cell_measurement_temperature 293(2)
_cell_measurement_theta_max 41.32
_cell_measurement_theta_min 2.78
_cell_volume 5640.5(18)
_computing_cell_refinement 'Bruker SMART'
_computing_data_collection 'Bruker SMART'
_computing_data_reduction 'Bruker SHELXTL'
_computing_molecular_graphics 'Bruker SHELXTL'
_computing_publication_material 'Bruker SHELXTL'
_computing_structure_refinement 'SHELXL-97 (Sheldrick, 1997)'
_computing_structure_solution 'SHELXS-97 (Sheldrick, 1990)'
_diffrn_ambient_temperature 293(2)
_diffrn_measured_fraction_theta_full 0.999
_diffrn_measured_fraction_theta_max 0.999
_diffrn_measurement_device_type 'CCD area detector'
_diffrn_measurement_method 'phi and omega scans'
_diffrn_radiation_monochromator graphite
_diffrn_radiation_source 'fine-focus sealed tube'
_diffrn_radiation_type MoK\a
_diffrn_radiation_wavelength 0.71073
_diffrn_reflns_av_R_equivalents 0.0417
_diffrn_reflns_av_sigmaI/netI 0.0467
_diffrn_reflns_limit_h_max 16
_diffrn_reflns_limit_h_min -15
_diffrn_reflns_limit_k_max 28
_diffrn_reflns_limit_k_min -28
_diffrn_reflns_limit_l_max 8
_diffrn_reflns_limit_l_min -17
_diffrn_reflns_number 25132
_diffrn_reflns_theta_full 23.27
_diffrn_reflns_theta_max 23.27
_diffrn_reflns_theta_min 1.67
_exptl_absorpt_coefficient_mu 2.280
_exptl_absorpt_correction_T_max 1.000000
_exptl_absorpt_correction_T_min 0.811015
_exptl_absorpt_correction_type multi-scan
_exptl_absorpt_process_details SADABS
_exptl_crystal_colour COLORLESS
_exptl_crystal_density_diffrn 1.672
_exptl_crystal_density_method 'not measured'
_exptl_crystal_description BLOCK
_exptl_crystal_F_000 2784
_exptl_crystal_size_max 0.39
_exptl_crystal_size_mid 0.19
_exptl_crystal_size_min 0.17
_refine_diff_density_max 1.249
_refine_diff_density_min -0.921
_refine_diff_density_rms 0.081
_refine_ls_extinction_method none
_refine_ls_goodness_of_fit_ref 1.013
_refine_ls_hydrogen_treatment mixed
_refine_ls_matrix_type full
_refine_ls_number_parameters 779
_refine_ls_number_reflns 8094
_refine_ls_number_restraints 0
_refine_ls_restrained_S_all 1.013
_refine_ls_R_factor_all 0.1021
_refine_ls_R_factor_gt 0.0574
_refine_ls_shift/su_max 0.001
_refine_ls_shift/su_mean 0.000
_refine_ls_structure_factor_coef Fsqd
_refine_ls_weighting_details 'calc w=1/[\s^2^(Fo^2^)+(0.0576P)^2^+19.9721P] where P=(Fo^2^+2Fc^2^)/3'
_refine_ls_weighting_scheme calc
_refine_ls_wR_factor_gt 0.1249
_refine_ls_wR_factor_ref 0.1497
_reflns_number_gt 5118
_reflns_number_total 8094
_reflns_threshold_expression >2sigma(I)
_cod_data_source_file b823460d.txt
_cod_data_source_block Compound_2BAr'4_(sn280bm)
_cod_depositor_comments
;
The following automatic conversions were performed:
'_symmetry_cell_setting' value 'Monoclinic' changed to 'monoclinic'
according to '/home/saulius/struct/CIF-dictionaries/cif_core.dic'
dictionary named 'cif_core.dic' version 2.4.1 from
2010-06-29.

'_exptl_absorpt_correction_type' value 'MULTI-SCAN' changed
to 'multi-scan' according to
'/home/saulius/struct/CIF-dictionaries/cif_core.dic' dictionary named
'cif_core.dic' version 2.4.1 from 2010-06-29.

Automatic conversion script
Id: cif_fix_enum 1527 2010-12-29 10:47:43Z saulius 
;
_cod_original_sg_symbol_H-M P2(1)/n
_cod_database_code 7104487

loop_
_symmetry_equiv_pos_as_xyz
'x, y, z'
'-x+1/2, y+1/2, -z+1/2'
'-x, -y, -z'
'x-1/2, -y-1/2, z-1/2'

loop_
_atom_site_label
_atom_site_type_symbol
_atom_site_fract_x
_atom_site_fract_y
_atom_site_fract_z
_atom_site_U_iso_or_equiv
_atom_site_adp_type
_atom_site_occupancy
_atom_site_symmetry_multiplicity
_atom_site_calc_flag
_atom_site_refinement_flags
_atom_site_disorder_assembly
_atom_site_disorder_group
Re1 Re 0.80016(3) 0.286091(17) 0.83876(3) 0.08210(19) Uani 1 1 d . . .
N1 N 0.8199(7) 0.2480(3) 0.7208(6) 0.087(2) Uani 1 1 d . . .
N2 N 0.7656(7) 0.2605(4) 0.6382(7) 0.091(3) Uani 1 1 d . . .
H2 H 0.732(8) 0.289(4) 0.623(8) 0.109 Uiso 1 1 d . . .
N3 N 0.6486(7) 0.2933(4) 0.7544(5) 0.084(2) Uani 1 1 d . . .
N4 N 0.6012(7) 0.3404(5) 0.7403(6) 0.093(3) Uani 1 1 d . . .
H4 H 0.638(8) 0.366(4) 0.760(7) 0.111 Uiso 1 1 d . . .
N5 N 0.8327(5) 0.3582(3) 0.7775(4) 0.0646(18) Uani 1 1 d . . .
N6 N 0.9655(9) 0.3994(5) 0.6258(9) 0.139(4) Uani 1 1 d G . .
H6A H 0.9840 0.4308 0.6142 0.208 Uiso 1 1 d G . .
H6B H 0.9993 0.3756 0.6070 0.208 Uiso 1 1 d G . .
C1 C 0.9303(9) 0.2836(4) 0.9093(7) 0.082(3) Uani 1 1 d . . .
O1 O 1.0073(6) 0.2814(4) 0.9577(6) 0.134(3) Uani 1 1 d . . .
C2 C 0.7754(8) 0.3201(5) 0.9378(8) 0.103(4) Uani 1 1 d . . .
O2 O 0.7626(6) 0.3391(4) 0.9991(5) 0.138(3) Uani 1 1 d . . .
C3 C 0.7805(10) 0.2224(5) 0.8931(9) 0.113(4) Uani 1 1 d . . .
O3 O 0.7745(10) 0.1856(4) 0.9296(8) 0.186(5) Uani 1 1 d . . .
C11 C 0.7906(11) 0.2345(6) 0.5739(9) 0.106(4) Uani 1 1 d . . .
C12 C 0.8617(13) 0.2031(5) 0.6185(12) 0.129(5) Uani 1 1 d . . .
H12 H 0.8927 0.1789 0.5927 0.155 Uiso 1 1 calc R . .
C13 C 0.8823(10) 0.2121(4) 0.7089(9) 0.109(4) Uani 1 1 d . . .
C14 C 0.7394(10) 0.2431(6) 0.4804(9) 0.144(6) Uani 1 1 d . . .
H14A H 0.7722 0.2255 0.4441 0.217 Uiso 1 1 calc R . .
H14B H 0.7374 0.2795 0.4678 0.217 Uiso 1 1 calc R . .
H14C H 0.6748 0.2301 0.4676 0.217 Uiso 1 1 calc R . .
C15 C 0.9570(13) 0.1866(6) 0.7845(10) 0.169(7) Uani 1 1 d . . .
H15A H 1.0030 0.2119 0.8155 0.254 Uiso 1 1 calc R . .
H15B H 0.9895 0.1601 0.7614 0.254 Uiso 1 1 calc R . .
H15C H 0.9262 0.1714 0.8246 0.254 Uiso 1 1 calc R . .
C21 C 0.5064(8) 0.3381(7) 0.6913(7) 0.097(4) Uani 1 1 d . . .
C22 C 0.4905(11) 0.2857(8) 0.6711(8) 0.129(5) Uani 1 1 d . . .
H22 H 0.4335 0.2700 0.6383 0.155 Uiso 1 1 calc R . .
C23 C 0.5825(12) 0.2612(7) 0.7124(9) 0.122(5) Uani 1 1 d . . .
C24 C 0.4442(8) 0.3824(6) 0.6705(8) 0.136(5) Uani 1 1 d . . .
H24A H 0.4810 0.4131 0.6914 0.205 Uiso 1 1 calc R . .
H24B H 0.3943 0.3791 0.6989 0.205 Uiso 1 1 calc R . .
H24C H 0.4156 0.3845 0.6073 0.205 Uiso 1 1 calc R . .
C25 C 0.5979(14) 0.2069(6) 0.7096(12) 0.185(8) Uani 1 1 d . . .
H25A H 0.6400 0.2000 0.6739 0.278 Uiso 1 1 calc R . .
H25B H 0.5373 0.1898 0.6841 0.278 Uiso 1 1 calc R . .
H25C H 0.6269 0.1942 0.7688 0.278 Uiso 1 1 calc R . .
C31 C 0.8111(7) 0.4052(4) 0.8002(7) 0.083(3) Uani 1 1 d . . .
H31 H 0.7773 0.4069 0.8419 0.100 Uiso 1 1 calc R . .
C32 C 0.8334(9) 0.4509(6) 0.7687(11) 0.126(5) Uani 1 1 d . . .
H32 H 0.8132 0.4824 0.7853 0.152 Uiso 1 1 calc R . .
C33 C 0.8861(8) 0.4477(5) 0.7121(9) 0.111(4) Uani 1 1 d . . .
H33 H 0.9052 0.4781 0.6904 0.133 Uiso 1 1 calc R . .
C34 C 0.9128(8) 0.4016(5) 0.6853(7) 0.092(3) Uani 1 1 d . . .
C35 C 0.8843(6) 0.3576(4) 0.7198(6) 0.070(2) Uani 1 1 d . . .
H35 H 0.9018 0.3257 0.7020 0.084 Uiso 1 1 calc R . .
B51 B 0.2675(6) 0.5741(3) 0.7506(6) 0.053(2) Uani 1 1 d . . .
C51 C 0.2644(5) 0.5511(3) 0.6526(5) 0.055(2) Uani 1 1 d . . .
C52 C 0.3177(6) 0.5763(3) 0.6043(5) 0.064(2) Uani 1 1 d . . .
H52 H 0.3509 0.6064 0.6271 0.077 Uiso 1 1 calc R . .
C53 C 0.3225(6) 0.5574(4) 0.5229(6) 0.068(2) Uani 1 1 d . . .
C54 C 0.2737(7) 0.5134(4) 0.4868(6) 0.073(2) Uani 1 1 d . . .
H54 H 0.2789 0.5002 0.4334 0.088 Uiso 1 1 calc R . .
C55 C 0.2173(6) 0.4893(3) 0.5309(5) 0.064(2) Uani 1 1 d . . .
C56 C 0.2139(6) 0.5081(3) 0.6122(5) 0.059(2) Uani 1 1 d . . .
H56 H 0.1755 0.4909 0.6411 0.071 Uiso 1 1 calc R . .
C57 C 0.3842(13) 0.5844(6) 0.4765(9) 0.120(5) Uani 1 1 d . . .
C58 C 0.1593(10) 0.4433(4) 0.4925(8) 0.092(3) Uani 1 1 d . . .
C61 C 0.1959(5) 0.5429(3) 0.7958(5) 0.0527(19) Uani 1 1 d . . .
C62 C 0.1236(6) 0.5660(3) 0.8223(5) 0.064(2) Uani 1 1 d . . .
H62 H 0.1126 0.6013 0.8121 0.076 Uiso 1 1 calc R . .
C63 C 0.0666(6) 0.5388(4) 0.8637(6) 0.072(2) Uani 1 1 d . . .
C64 C 0.0810(6) 0.4871(4) 0.8812(6) 0.074(3) Uani 1 1 d . . .
H64 H 0.0427 0.4690 0.9091 0.089 Uiso 1 1 calc R . .
C65 C 0.1540(6) 0.4622(3) 0.8562(5) 0.060(2) Uani 1 1 d . . .
C66 C 0.2096(5) 0.4898(3) 0.8154(5) 0.057(2) Uani 1 1 d . . .
H66 H 0.2588 0.4727 0.8000 0.068 Uiso 1 1 calc R . .
C67 C -0.0090(12) 0.5680(6) 0.8930(11) 0.120(5) Uani 1 1 d . . .
C68 C 0.1679(8) 0.4063(4) 0.8750(8) 0.084(3) Uani 1 1 d . . .
C71 C 0.2335(5) 0.6348(3) 0.7349(5) 0.0473(18) Uani 1 1 d . . .
C72 C 0.2822(6) 0.6772(3) 0.7826(5) 0.057(2) Uani 1 1 d . . .
H72 H 0.3405 0.6714 0.8261 0.069 Uiso 1 1 calc R . .
C73 C 0.2479(6) 0.7274(3) 0.7682(5) 0.057(2) Uani 1 1 d . . .
C74 C 0.1637(6) 0.7377(3) 0.7046(5) 0.061(2) Uani 1 1 d . . .
H74 H 0.1407 0.7714 0.6949 0.073 Uiso 1 1 calc R . .
C75 C 0.1128(6) 0.6976(3) 0.6543(5) 0.055(2) Uani 1 1 d . . .
C76 C 0.1473(5) 0.6475(3) 0.6701(5) 0.056(2) Uani 1 1 d . . .
H76 H 0.1115 0.6210 0.6358 0.067 Uiso 1 1 calc R . .
C77 C 0.3033(9) 0.7700(4) 0.8224(7) 0.087(3) Uani 1 1 d . . .
C78 C 0.0224(7) 0.7079(4) 0.5837(6) 0.075(3) Uani 1 1 d . . .
C81 C 0.3766(5) 0.5692(3) 0.8197(5) 0.0535(19) Uani 1 1 d . . .
C82 C 0.3936(6) 0.5826(3) 0.9088(5) 0.059(2) Uani 1 1 d . . .
H82 H 0.3421 0.5942 0.9276 0.071 Uiso 1 1 calc R . .
C83 C 0.4833(6) 0.5792(3) 0.9702(6) 0.067(2) Uani 1 1 d . . .
C84 C 0.5599(6) 0.5615(4) 0.9453(7) 0.084(3) Uani 1 1 d . . .
H84 H 0.6208 0.5595 0.9865 0.100 Uiso 1 1 calc R . .
C85 C 0.5464(6) 0.5468(4) 0.8595(7) 0.081(3) Uani 1 1 d . . .
C86 C 0.4569(6) 0.5512(3) 0.7971(6) 0.068(2) Uani 1 1 d . . .
H86 H 0.4501 0.5420 0.7385 0.082 Uiso 1 1 calc R . .
C87 C 0.4983(9) 0.5960(5) 1.0632(7) 0.094(3) Uani 1 1 d . . .
C88 C 0.6282(9) 0.5280(7) 0.8295(11) 0.128(5) Uani 1 1 d . . .
F1 F 0.3857(8) 0.5654(4) 0.4037(6) 0.201(5) Uani 1 1 d . . .
F2 F 0.3467(9) 0.6307(5) 0.4471(8) 0.220(6) Uani 1 1 d . . .
F3 F 0.4663(7) 0.5966(6) 0.5218(6) 0.226(7) Uani 1 1 d . . .
F4 F 0.1711(7) 0.4270(3) 0.4191(5) 0.162(3) Uani 1 1 d . . .
F5 F 0.0664(6) 0.4521(3) 0.4709(7) 0.176(4) Uani 1 1 d . . .
F6 F 0.1703(8) 0.4046(3) 0.5458(5) 0.182(4) Uani 1 1 d . . .
F7 F 0.0168(7) 0.6045(4) 0.9397(9) 0.243(7) Uani 1 1 d . . .
F8 F -0.0673(5) 0.5362(3) 0.9194(5) 0.138(3) Uani 1 1 d . . .
F9 F -0.0787(7) 0.5840(4) 0.8168(8) 0.177(4) Uani 1 1 d . . .
F10 F 0.2060(7) 0.3961(3) 0.9592(6) 0.179(4) Uani 1 1 d . . .
F11 F 0.2329(8) 0.3852(3) 0.8465(8) 0.190(5) Uani 1 1 d . . .
F12 F 0.0953(5) 0.3785(2) 0.8527(7) 0.186(5) Uani 1 1 d . . .
F13 F 0.2641(5) 0.8149(3) 0.8089(5) 0.146(3) Uani 1 1 d . . .
F14 F 0.3217(8) 0.7626(3) 0.9060(5) 0.203(5) Uani 1 1 d . . .
F15 F 0.3880(6) 0.7762(3) 0.8136(7) 0.179(4) Uani 1 1 d . . .
F16 F -0.0225(6) 0.7486(3) 0.5921(6) 0.175(4) Uani 1 1 d . . .
F17 F -0.0400(5) 0.6732(3) 0.5712(7) 0.194(5) Uani 1 1 d . . .
F18 F 0.0352(5) 0.7124(6) 0.5087(5) 0.236(7) Uani 1 1 d . . .
F19 F 0.5598(5) 0.5671(3) 1.1226(4) 0.128(2) Uani 1 1 d . . .
F20 F 0.5371(8) 0.6425(3) 1.0787(5) 0.172(4) Uani 1 1 d . . .
F21 F 0.4220(6) 0.5969(5) 1.0883(4) 0.186(5) Uani 1 1 d . . .
F22 F 0.7013(6) 0.5105(5) 0.8947(7) 0.222(6) Uani 1 1 d . . .
F23 F 0.6094(5) 0.4895(4) 0.7753(6) 0.174(4) Uani 1 1 d . . .
F24 F 0.6681(10) 0.5614(5) 0.7960(13) 0.283(9) Uani 1 1 d . . .

loop_
_atom_site_aniso_label
_atom_site_aniso_U_11
_atom_site_aniso_U_22
_atom_site_aniso_U_33
_atom_site_aniso_U_23
_atom_site_aniso_U_13
_atom_site_aniso_U_12
Re1 0.0881(3) 0.0924(3) 0.0783(3) -0.0041(3) 0.0438(2) -0.0053(3)
N1 0.112(7) 0.068(5) 0.097(7) -0.014(5) 0.054(6) -0.011(5)
N2 0.105(8) 0.108(7) 0.077(6) -0.022(6) 0.053(6) -0.029(6)
N3 0.096(6) 0.102(7) 0.073(5) -0.028(5) 0.054(5) -0.045(6)
N4 0.076(7) 0.129(9) 0.080(6) -0.014(6) 0.033(5) -0.020(6)
N5 0.058(4) 0.074(5) 0.064(4) -0.015(4) 0.023(4) -0.004(4)
N6 0.152(10) 0.167(10) 0.135(9) 0.002(9) 0.101(8) -0.024(9)
C1 0.102(8) 0.089(7) 0.074(6) 0.013(6) 0.054(6) 0.023(7)
O1 0.083(6) 0.196(10) 0.118(7) 0.020(6) 0.022(5) 0.033(6)
C2 0.077(7) 0.145(10) 0.087(8) -0.011(8) 0.026(6) 0.013(7)
O2 0.140(7) 0.203(10) 0.088(5) -0.032(6) 0.063(5) 0.007(6)
C3 0.131(10) 0.116(10) 0.105(9) 0.001(8) 0.056(8) -0.019(8)
O3 0.263(14) 0.131(8) 0.196(11) 0.063(8) 0.116(10) -0.023(8)
C11 0.126(11) 0.110(10) 0.104(10) -0.047(8) 0.068(9) -0.049(8)
C12 0.166(14) 0.103(10) 0.143(13) -0.039(9) 0.084(12) -0.002(9)
C13 0.161(12) 0.072(7) 0.120(10) -0.020(8) 0.080(9) 0.003(8)
C14 0.142(12) 0.206(15) 0.106(11) -0.062(10) 0.070(9) -0.062(11)
C15 0.237(19) 0.128(11) 0.154(14) 0.026(11) 0.074(13) 0.103(13)
C21 0.059(7) 0.173(13) 0.059(6) -0.001(8) 0.019(6) -0.028(8)
C22 0.094(10) 0.217(17) 0.091(9) -0.040(10) 0.052(8) -0.064(11)
C23 0.126(12) 0.163(14) 0.105(10) -0.047(10) 0.076(9) -0.064(11)
C24 0.073(8) 0.234(17) 0.102(9) 0.017(10) 0.026(7) 0.005(10)
C25 0.27(2) 0.151(15) 0.178(16) -0.047(13) 0.131(16) -0.106(15)
C31 0.082(7) 0.070(7) 0.099(8) -0.015(6) 0.027(6) -0.010(6)
C32 0.087(9) 0.111(11) 0.174(14) -0.031(10) 0.028(9) -0.005(8)
C33 0.068(8) 0.120(11) 0.125(11) -0.010(9) -0.001(7) -0.003(7)
C34 0.079(7) 0.100(9) 0.095(8) -0.011(7) 0.019(6) 0.000(7)
C35 0.072(6) 0.075(6) 0.072(6) -0.007(5) 0.035(5) -0.007(5)
B51 0.058(6) 0.057(6) 0.044(5) -0.006(4) 0.017(4) 0.001(4)
C51 0.051(5) 0.062(5) 0.053(5) 0.002(4) 0.017(4) 0.002(4)
C52 0.067(6) 0.071(6) 0.057(5) -0.005(5) 0.023(4) -0.014(4)
C53 0.069(6) 0.082(6) 0.058(5) -0.003(5) 0.026(5) -0.011(5)
C54 0.088(7) 0.076(6) 0.062(6) -0.006(5) 0.032(5) 0.000(5)
C55 0.077(6) 0.057(5) 0.055(5) -0.002(5) 0.016(5) -0.007(5)
C56 0.060(5) 0.062(5) 0.053(5) -0.007(4) 0.012(4) -0.009(4)
C57 0.161(14) 0.136(12) 0.078(8) -0.016(8) 0.058(9) -0.067(10)
C58 0.123(10) 0.073(8) 0.084(8) -0.023(7) 0.034(7) -0.023(7)
C61 0.048(5) 0.067(5) 0.042(4) -0.008(4) 0.011(4) -0.001(4)
C62 0.067(6) 0.069(6) 0.060(5) 0.002(5) 0.027(5) 0.001(4)
C63 0.077(6) 0.077(7) 0.075(6) 0.009(5) 0.042(5) 0.009(5)
C64 0.074(6) 0.087(7) 0.067(6) 0.012(5) 0.030(5) -0.008(5)
C65 0.061(5) 0.057(5) 0.058(5) 0.008(4) 0.009(4) -0.008(4)
C66 0.052(5) 0.065(6) 0.050(5) 0.003(4) 0.010(4) 0.004(4)
C67 0.129(12) 0.140(12) 0.122(11) 0.036(10) 0.086(10) 0.022(10)
C68 0.092(8) 0.073(7) 0.083(7) 0.013(6) 0.022(6) 0.004(6)
C71 0.045(4) 0.058(5) 0.037(4) 0.001(4) 0.010(4) -0.006(4)
C72 0.052(5) 0.070(6) 0.044(5) -0.001(4) 0.007(4) -0.005(4)
C73 0.059(5) 0.068(6) 0.038(4) -0.005(4) 0.003(4) -0.004(4)
C74 0.076(6) 0.050(5) 0.052(5) -0.003(4) 0.012(5) 0.000(4)
C75 0.058(5) 0.056(5) 0.047(5) 0.000(4) 0.010(4) 0.002(4)
C76 0.054(5) 0.063(5) 0.045(5) -0.011(4) 0.007(4) -0.009(4)
C77 0.098(8) 0.074(7) 0.063(7) 0.000(5) -0.015(6) 0.000(6)
C78 0.074(6) 0.073(7) 0.058(6) 0.006(5) -0.011(5) 0.006(6)
C81 0.055(5) 0.049(5) 0.059(5) -0.003(4) 0.020(4) 0.001(4)
C82 0.057(5) 0.052(5) 0.066(6) 0.001(4) 0.017(4) 0.006(4)
C83 0.064(6) 0.067(6) 0.060(6) 0.002(5) 0.005(5) 0.014(5)
C84 0.052(6) 0.080(7) 0.103(8) -0.024(6) -0.002(5) 0.006(5)
C85 0.051(6) 0.084(7) 0.098(8) -0.026(6) 0.009(6) 0.001(5)
C86 0.065(6) 0.074(6) 0.067(6) -0.020(5) 0.020(5) -0.002(5)
C87 0.094(8) 0.110(9) 0.061(7) 0.000(7) -0.001(6) 0.043(7)
C88 0.055(8) 0.189(15) 0.133(12) -0.041(12) 0.017(8) 0.020(9)
F1 0.271(11) 0.247(11) 0.153(7) -0.080(7) 0.167(8) -0.133(9)
F2 0.279(14) 0.187(10) 0.262(13) 0.069(10) 0.186(12) -0.026(9)
F3 0.134(7) 0.428(18) 0.118(6) 0.017(9) 0.038(5) -0.157(10)
F4 0.249(10) 0.131(6) 0.130(6) -0.079(5) 0.094(6) -0.082(6)
F5 0.110(6) 0.148(7) 0.248(11) -0.089(7) 0.016(6) -0.047(5)
F6 0.295(12) 0.088(5) 0.121(6) 0.002(5) -0.004(7) -0.072(6)
F7 0.146(7) 0.261(12) 0.368(16) -0.239(13) 0.147(9) -0.064(7)
F8 0.123(5) 0.169(7) 0.155(6) 0.008(5) 0.094(5) 0.013(5)
F9 0.141(7) 0.191(9) 0.233(10) 0.044(8) 0.107(7) 0.065(6)
F10 0.248(10) 0.104(5) 0.133(7) 0.043(5) -0.023(7) 0.013(6)
F11 0.240(10) 0.068(4) 0.325(14) 0.037(6) 0.183(10) 0.028(5)
F12 0.104(5) 0.075(4) 0.304(12) 0.048(5) -0.054(6) -0.035(4)
F13 0.142(6) 0.082(5) 0.173(7) -0.048(5) -0.018(5) -0.006(4)
F14 0.316(13) 0.155(7) 0.086(5) -0.025(5) -0.018(7) -0.118(8)
F15 0.096(5) 0.157(7) 0.287(12) -0.108(7) 0.061(6) -0.064(5)
F16 0.147(7) 0.130(6) 0.171(8) -0.045(6) -0.074(6) 0.074(5)
F17 0.101(5) 0.112(6) 0.273(12) 0.037(6) -0.093(7) -0.023(5)
F18 0.092(5) 0.53(2) 0.067(5) 0.071(8) -0.012(4) 0.050(8)
F19 0.133(5) 0.144(6) 0.079(4) 0.020(4) -0.012(4) 0.037(5)
F20 0.308(12) 0.090(5) 0.093(5) -0.030(4) 0.021(6) -0.003(6)
F21 0.108(6) 0.375(15) 0.067(4) -0.043(6) 0.013(4) 0.052(7)
F22 0.092(6) 0.347(16) 0.201(9) -0.113(10) 0.003(6) 0.081(8)
F23 0.101(5) 0.248(10) 0.171(7) -0.113(8) 0.040(5) 0.025(6)
F24 0.231(13) 0.216(12) 0.53(3) 0.039(14) 0.307(18) 0.031(10)

loop_
_atom_type_symbol
_atom_type_description
_atom_type_scat_dispersion_real
_atom_type_scat_dispersion_imag
_atom_type_scat_source
C C 0.0033 0.0016 'International Tables Vol C Tables 4.2.6.8 and 6.1.1.4'
H H 0.0000 0.0000 'International Tables Vol C Tables 4.2.6.8 and 6.1.1.4'
B B 0.0013 0.0007 'International Tables Vol C Tables 4.2.6.8 and 6.1.1.4'
N N 0.0061 0.0033 'International Tables Vol C Tables 4.2.6.8 and 6.1.1.4'
O O 0.0106 0.0060 'International Tables Vol C Tables 4.2.6.8 and 6.1.1.4'
F F 0.0171 0.0103 'International Tables Vol C Tables 4.2.6.8 and 6.1.1.4'
Re Re -1.0185 7.2310 'International Tables Vol C Tables 4.2.6.8 and 6.1.1.4'

loop_
_geom_angle_atom_site_label_1
_geom_angle_atom_site_label_2
_geom_angle_atom_site_label_3
_geom_angle
_geom_angle_site_symmetry_1
_geom_angle_site_symmetry_3
_geom_angle_publ_flag
C1 Re1 C2 86.2(4) . . ?
C1 Re1 C3 87.9(5) . . ?
C2 Re1 C3 86.7(5) . . ?
C1 Re1 N1 97.1(4) . . ?
C2 Re1 N1 176.7(4) . . ?
C3 Re1 N1 93.8(4) . . ?
C1 Re1 N5 88.8(3) . . ?
C2 Re1 N5 94.8(4) . . ?
C3 Re1 N5 176.3(4) . . ?
N1 Re1 N5 84.9(3) . . ?
C1 Re1 N3 177.0(4) . . ?
C2 Re1 N3 93.3(4) . . ?
C3 Re1 N3 95.0(5) . . ?
N1 Re1 N3 83.4(3) . . ?
N5 Re1 N3 88.3(3) . . ?
N2 N1 C13 104.9(10) . . ?
N2 N1 Re1 121.7(7) . . ?
C13 N1 Re1 133.4(9) . . ?
N1 N2 C11 113.3(11) . . ?
N1 N2 H2 126(8) . . ?
C11 N2 H2 118(8) . . ?
C23 N3 N4 103.0(12) . . ?
C23 N3 Re1 135.1(12) . . ?
N4 N3 Re1 121.9(6) . . ?
C21 N4 N3 115.0(11) . . ?
C21 N4 H4 132(8) . . ?
N3 N4 H4 113(8) . . ?
C31 N5 C35 114.5(8) . . ?
C31 N5 Re1 123.7(6) . . ?
C35 N5 Re1 121.5(6) . . ?
C34 N6 H6A 111.3 . . ?
C34 N6 H6B 136.6 . . ?
H6A N6 H6B 109.5 . . ?
O1 C1 Re1 174.9(9) . . ?
O2 C2 Re1 177.5(11) . . ?
O3 C3 Re1 175.3(14) . . ?
C12 C11 N2 104.2(13) . . ?
C12 C11 C14 135.0(14) . . ?
N2 C11 C14 120.7(15) . . ?
C11 C12 C13 109.6(12) . . ?
C11 C12 H12 125.2 . . ?
C13 C12 H12 125.2 . . ?
N1 C13 C12 108.0(13) . . ?
N1 C13 C15 123.3(12) . . ?
C12 C13 C15 128.6(13) . . ?
C11 C14 H14A 109.5 . . ?
C11 C14 H14B 109.5 . . ?
H14A C14 H14B 109.5 . . ?
C11 C14 H14C 109.5 . . ?
H14A C14 H14C 109.5 . . ?
H14B C14 H14C 109.5 . . ?
C13 C15 H15A 109.5 . . ?
C13 C15 H15B 109.5 . . ?
H15A C15 H15B 109.5 . . ?
C13 C15 H15C 109.5 . . ?
H15A C15 H15C 109.5 . . ?
H15B C15 H15C 109.5 . . ?
N4 C21 C22 104.0(13) . . ?
N4 C21 C24 123.8(14) . . ?
C22 C21 C24 132.3(13) . . ?
C21 C22 C23 104.8(12) . . ?
C21 C22 H22 127.6 . . ?
C23 C22 H22 127.6 . . ?
N3 C23 C25 123.3(18) . . ?
N3 C23 C22 113.3(15) . . ?
C25 C23 C22 123.4(15) . . ?
C21 C24 H24A 109.5 . . ?
C21 C24 H24B 109.5 . . ?
H24A C24 H24B 109.5 . . ?
C21 C24 H24C 109.5 . . ?
H24A C24 H24C 109.5 . . ?
H24B C24 H24C 109.5 . . ?
C23 C25 H25A 109.5 . . ?
C23 C25 H25B 109.5 . . ?
H25A C25 H25B 109.5 . . ?
C23 C25 H25C 109.5 . . ?
H25A C25 H25C 109.5 . . ?
H25B C25 H25C 109.5 . . ?
N5 C31 C32 126.6(11) . . ?
N5 C31 H31 116.7 . . ?
C32 C31 H31 116.7 . . ?
C33 C32 C31 115.9(13) . . ?
C33 C32 H32 122.1 . . ?
C31 C32 H32 122.1 . . ?
C32 C33 C34 122.1(14) . . ?
C32 C33 H33 118.9 . . ?
C34 C33 H33 118.9 . . ?
C33 C34 N6 121.0(13) . . ?
C33 C34 C35 117.1(11) . . ?
N6 C34 C35 121.8(11) . . ?
N5 C35 C34 123.6(9) . . ?
N5 C35 H35 118.2 . . ?
C34 C35 H35 118.2 . . ?
C61 B51 C81 106.6(6) . . ?
C61 B51 C51 112.7(6) . . ?
C81 B51 C51 110.4(6) . . ?
C61 B51 C71 109.6(6) . . ?
C81 B51 C71 111.2(6) . . ?
C51 B51 C71 106.4(6) . . ?
C56 C51 C52 115.5(7) . . ?
C56 C51 B51 126.1(7) . . ?
C52 C51 B51 118.4(7) . . ?
C53 C52 C51 121.6(8) . . ?
C53 C52 H52 119.2 . . ?
C51 C52 H52 119.2 . . ?
C54 C53 C52 120.9(8) . . ?
C54 C53 C57 119.9(9) . . ?
C52 C53 C57 119.2(9) . . ?
C55 C54 C53 118.7(8) . . ?
C55 C54 H54 120.7 . . ?
C53 C54 H54 120.7 . . ?
C54 C55 C56 119.9(8) . . ?
C54 C55 C58 120.8(8) . . ?
C56 C55 C58 119.2(8) . . ?
C51 C56 C55 123.4(8) . . ?
C51 C56 H56 118.3 . . ?
C55 C56 H56 118.3 . . ?
F3 C57 F1 110.7(15) . . ?
F3 C57 F2 101.3(13) . . ?
F1 C57 F2 98.6(13) . . ?
F3 C57 C53 117.1(12) . . ?
F1 C57 C53 116.1(11) . . ?
F2 C57 C53 110.4(14) . . ?
F6 C58 F4 107.9(10) . . ?
F6 C58 F5 103.0(11) . . ?
F4 C58 F5 102.8(11) . . ?
F6 C58 C55 114.5(10) . . ?
F4 C58 C55 114.8(10) . . ?
F5 C58 C55 112.6(10) . . ?
C62 C61 C66 115.4(7) . . ?
C62 C61 B51 123.8(7) . . ?
C66 C61 B51 120.6(7) . . ?
C61 C62 C63 122.4(8) . . ?
C61 C62 H62 118.8 . . ?
C63 C62 H62 118.8 . . ?
C64 C63 C62 120.9(8) . . ?
C64 C63 C67 120.5(9) . . ?
C62 C63 C67 118.5(9) . . ?
C63 C64 C65 118.7(8) . . ?
C63 C64 H64 120.7 . . ?
C65 C64 H64 120.7 . . ?
C66 C65 C64 119.5(8) . . ?
C66 C65 C68 122.6(9) . . ?
C64 C65 C68 117.9(8) . . ?
C65 C66 C61 123.1(8) . . ?
C65 C66 H66 118.5 . . ?
C61 C66 H66 118.5 . . ?
F7 C67 F8 114.3(12) . . ?
F7 C67 F9 108.3(14) . . ?
F8 C67 F9 95.0(13) . . ?
F7 C67 C63 117.5(14) . . ?
F8 C67 C63 111.9(12) . . ?
F9 C67 C63 107.2(10) . . ?
F12 C68 F11 108.0(11) . . ?
F12 C68 F10 103.9(10) . . ?
F11 C68 F10 97.8(10) . . ?
F12 C68 C65 117.1(9) . . ?
F11 C68 C65 114.7(9) . . ?
F10 C68 C65 113.1(9) . . ?
C72 C71 C76 114.2(7) . . ?
C72 C71 B51 125.9(7) . . ?
C76 C71 B51 119.9(7) . . ?
C73 C72 C71 123.2(7) . . ?
C73 C72 H72 118.4 . . ?
C71 C72 H72 118.4 . . ?
C74 C73 C72 120.4(7) . . ?
C74 C73 C77 119.8(8) . . ?
C72 C73 C77 119.8(8) . . ?
C73 C74 C75 119.2(8) . . ?
C73 C74 H74 120.4 . . ?
C75 C74 H74 120.4 . . ?
C74 C75 C76 119.7(7) . . ?
C74 C75 C78 120.2(8) . . ?
C76 C75 C78 120.0(8) . . ?
C75 C76 C71 123.3(7) . . ?
C75 C76 H76 118.4 . . ?
C71 C76 H76 118.4 . . ?
F14 C77 F13 104.8(11) . . ?
F14 C77 F15 102.4(10) . . ?
F13 C77 F15 105.1(10) . . ?
F14 C77 C73 113.2(9) . . ?
F13 C77 C73 116.1(9) . . ?
F15 C77 C73 113.9(10) . . ?
F17 C78 F18 102.8(10) . . ?
F17 C78 F16 104.0(10) . . ?
F18 C78 F16 104.1(10) . . ?
F17 C78 C75 115.6(8) . . ?
F18 C78 C75 112.4(9) . . ?
F16 C78 C75 116.4(8) . . ?
C86 C81 C82 115.2(7) . . ?
C86 C81 B51 125.0(7) . . ?
C82 C81 B51 119.8(7) . . ?
C83 C82 C81 122.6(8) . . ?
C83 C82 H82 118.7 . . ?
C81 C82 H82 118.7 . . ?
C84 C83 C82 120.2(8) . . ?
C84 C83 C87 119.2(9) . . ?
C82 C83 C87 120.5(8) . . ?
C85 C84 C83 119.2(9) . . ?
C85 C84 H84 120.4 . . ?
C83 C84 H84 120.4 . . ?
C84 C85 C86 120.8(8) . . ?
C84 C85 C88 120.9(10) . . ?
C86 C85 C88 118.3(10) . . ?
C85 C86 C81 121.9(8) . . ?
C85 C86 H86 119.1 . . ?
C81 C86 H86 119.1 . . ?
F21 C87 F19 105.0(10) . . ?
F21 C87 F20 106.7(10) . . ?
F19 C87 F20 102.9(10) . . ?
F21 C87 C83 114.9(10) . . ?
F19 C87 C83 114.0(9) . . ?
F20 C87 C83 112.3(10) . . ?
F24 C88 F23 106.8(15) . . ?
F24 C88 F22 101.5(13) . . ?
F23 C88 F22 102.4(14) . . ?
F24 C88 C85 115.3(15) . . ?
F23 C88 C85 115.5(12) . . ?
F22 C88 C85 113.5(13) . . ?

loop_
_geom_bond_atom_site_label_1
_geom_bond_atom_site_label_2
_geom_bond_distance
_geom_bond_site_symmetry_2
_geom_bond_publ_flag
Re1 C1 1.889(13) . ?
Re1 C2 1.913(12) . ?
Re1 C3 1.915(14) . ?
Re1 N1 2.193(8) . ?
Re1 N5 2.212(7) . ?
Re1 N3 2.216(10) . ?
N1 N2 1.345(12) . ?
N1 C13 1.349(13) . ?
N2 C11 1.351(13) . ?
N2 H2 0.87(10) . ?
N3 C23 1.293(14) . ?
N3 N4 1.384(12) . ?
N4 C21 1.366(13) . ?
N4 H4 0.85(10) . ?
N5 C31 1.331(11) . ?
N5 C35 1.336(10) . ?
N6 C34 1.375(13) . ?
N6 H6A 0.8900 . ?
N6 H6B 0.8900 . ?
C1 O1 1.153(12) . ?
C2 O2 1.146(12) . ?
C3 O3 1.127(13) . ?
C11 C12 1.338(18) . ?
C11 C14 1.457(18) . ?
C12 C13 1.386(18) . ?
C12 H12 0.9300 . ?
C13 C15 1.504(18) . ?
C14 H14A 0.9600 . ?
C14 H14B 0.9600 . ?
C14 H14C 0.9600 . ?
C15 H15A 0.9600 . ?
C15 H15B 0.9600 . ?
C15 H15C 0.9600 . ?
C21 C22 1.395(17) . ?
C21 C24 1.433(17) . ?
C22 C23 1.45(2) . ?
C22 H22 0.9300 . ?
C23 C25 1.42(2) . ?
C24 H24A 0.9600 . ?
C24 H24B 0.9600 . ?
C24 H24C 0.9600 . ?
C25 H25A 0.9600 . ?
C25 H25B 0.9600 . ?
C25 H25C 0.9600 . ?
C31 C32 1.356(16) . ?
C31 H31 0.9300 . ?
C32 C33 1.337(17) . ?
C32 H32 0.9300 . ?
C33 C34 1.357(15) . ?
C33 H33 0.9300 . ?
C34 C35 1.376(13) . ?
C35 H35 0.9300 . ?
B51 C61 1.635(11) . ?
B51 C81 1.640(12) . ?
B51 C51 1.641(11) . ?
B51 C71 1.642(12) . ?
C51 C56 1.377(11) . ?
C51 C52 1.396(10) . ?
C52 C53 1.392(11) . ?
C52 H52 0.9300 . ?
C53 C54 1.370(12) . ?
C53 C57 1.488(14) . ?
C54 C55 1.369(11) . ?
C54 H54 0.9300 . ?
C55 C56 1.385(11) . ?
C55 C58 1.478(13) . ?
C56 H56 0.9300 . ?
C57 F3 1.235(15) . ?
C57 F1 1.254(13) . ?
C57 F2 1.338(18) . ?
C58 F6 1.283(12) . ?
C58 F4 1.289(11) . ?
C58 F5 1.309(13) . ?
C61 C62 1.375(10) . ?
C61 C66 1.408(11) . ?
C62 C63 1.388(11) . ?
C62 H62 0.9300 . ?
C63 C64 1.366(12) . ?
C63 C67 1.512(15) . ?
C64 C65 1.393(11) . ?
C64 H64 0.9300 . ?
C65 C66 1.372(10) . ?
C65 C68 1.476(13) . ?
C66 H66 0.9300 . ?
C67 F7 1.187(16) . ?
C67 F8 1.331(14) . ?
C67 F9 1.384(15) . ?
C68 F12 1.237(11) . ?
C68 F11 1.280(12) . ?
C68 F10 1.304(12) . ?
C71 C72 1.395(10) . ?
C71 C76 1.400(10) . ?
C72 C73 1.385(11) . ?
C72 H72 0.9300 . ?
C73 C74 1.358(11) . ?
C73 C77 1.477(12) . ?
C74 C75 1.380(11) . ?
C74 H74 0.9300 . ?
C75 C76 1.382(10) . ?
C75 C78 1.472(12) . ?
C76 H76 0.9300 . ?
C77 F14 1.278(12) . ?
C77 F13 1.282(11) . ?
C77 F15 1.286(13) . ?
C78 F17 1.247(11) . ?
C78 F18 1.253(12) . ?
C78 F16 1.264(11) . ?
C81 C86 1.394(10) . ?
C81 C82 1.395(10) . ?
C82 C83 1.376(11) . ?
C82 H82 0.9300 . ?
C83 C84 1.363(12) . ?
C83 C87 1.481(13) . ?
C84 C85 1.360(13) . ?
C84 H84 0.9300 . ?
C85 C86 1.382(12) . ?
C85 C88 1.483(15) . ?
C86 H86 0.9300 . ?
C87 F21 1.281(13) . ?
C87 F19 1.316(10) . ?
C87 F20 1.320(14) . ?
C88 F24 1.240(19) . ?
C88 F23 1.288(15) . ?
C88 F22 1.319(16) . ?

loop_
_geom_hbond_atom_site_label_D
_geom_hbond_atom_site_label_H
_geom_hbond_atom_site_label_A
_geom_hbond_distance_DH
_geom_hbond_distance_HA
_geom_hbond_distance_DA
_geom_hbond_angle_DHA
_geom_hbond_site_symmetry_A
N2 H2 F2 0.87(10) 2.47(11) 3.328(17) 167(11) 3_666

loop_
_geom_torsion_atom_site_label_1
_geom_torsion_atom_site_label_2
_geom_torsion_atom_site_label_3
_geom_torsion_atom_site_label_4
_geom_torsion
_geom_torsion_site_symmetry_1
_geom_torsion_site_symmetry_2
_geom_torsion_site_symmetry_3
_geom_torsion_site_symmetry_4
_geom_torsion_publ_flag
C1 Re1 N1 N2 -147.2(8) . . . . ?
C3 Re1 N1 N2 124.5(8) . . . . ?
N5 Re1 N1 N2 -59.0(7) . . . . ?
N3 Re1 N1 N2 29.9(7) . . . . ?
C1 Re1 N1 C13 30.0(10) . . . . ?
C3 Re1 N1 C13 -58.3(10) . . . . ?
N5 Re1 N1 C13 118.2(10) . . . . ?
N3 Re1 N1 C13 -152.9(10) . . . . ?
C13 N1 N2 C11 -0.3(12) . . . . ?
Re1 N1 N2 C11 177.6(7) . . . . ?
C2 Re1 N3 C23 -122.6(10) . . . . ?
C3 Re1 N3 C23 -35.7(10) . . . . ?
N1 Re1 N3 C23 57.6(9) . . . . ?
N5 Re1 N3 C23 142.6(9) . . . . ?
C2 Re1 N3 N4 53.2(8) . . . . ?
C3 Re1 N3 N4 140.2(7) . . . . ?
N1 Re1 N3 N4 -126.6(7) . . . . ?
N5 Re1 N3 N4 -41.6(7) . . . . ?
C23 N3 N4 C21 0.8(11) . . . . ?
Re1 N3 N4 C21 -176.1(6) . . . . ?
C1 Re1 N5 C31 -101.1(7) . . . . ?
C2 Re1 N5 C31 -15.0(8) . . . . ?
N1 Re1 N5 C31 161.7(7) . . . . ?
N3 Re1 N5 C31 78.2(7) . . . . ?
C1 Re1 N5 C35 72.7(7) . . . . ?
C2 Re1 N5 C35 158.7(7) . . . . ?
N1 Re1 N5 C35 -24.6(7) . . . . ?
N3 Re1 N5 C35 -108.1(7) . . . . ?
N1 N2 C11 C12 2.0(13) . . . . ?
N1 N2 C11 C14 180.0(10) . . . . ?
N2 C11 C12 C13 -2.9(15) . . . . ?
C14 C11 C12 C13 179.6(13) . . . . ?
N2 N1 C13 C12 -1.5(13) . . . . ?
Re1 N1 C13 C12 -179.1(8) . . . . ?
N2 N1 C13 C15 -179.4(12) . . . . ?
Re1 N1 C13 C15 3.0(18) . . . . ?
C11 C12 C13 N1 2.8(16) . . . . ?
C11 C12 C13 C15 -179.4(14) . . . . ?
N3 N4 C21 C22 -0.5(12) . . . . ?
N3 N4 C21 C24 178.9(9) . . . . ?
N4 C21 C22 C23 0.0(12) . . . . ?
C24 C21 C22 C23 -179.4(11) . . . . ?
N4 N3 C23 C25 -178.9(12) . . . . ?
Re1 N3 C23 C25 -2.5(17) . . . . ?
N4 N3 C23 C22 -0.8(12) . . . . ?
Re1 N3 C23 C22 175.5(7) . . . . ?
C21 C22 C23 N3 0.6(13) . . . . ?
C21 C22 C23 C25 178.6(12) . . . . ?
C35 N5 C31 C32 2.2(15) . . . . ?
Re1 N5 C31 C32 176.4(9) . . . . ?
N5 C31 C32 C33 -3.2(18) . . . . ?
C31 C32 C33 C34 2.3(19) . . . . ?
C32 C33 C34 N6 178.8(12) . . . . ?
C32 C33 C34 C35 -0.9(17) . . . . ?
C31 N5 C35 C34 -0.5(13) . . . . ?
Re1 N5 C35 C34 -174.8(7) . . . . ?
C33 C34 C35 N5 -0.1(15) . . . . ?
N6 C34 C35 N5 -179.8(11) . . . . ?
C61 B51 C51 C56 -4.4(11) . . . . ?
C81 B51 C51 C56 114.7(8) . . . . ?
C71 B51 C51 C56 -124.5(8) . . . . ?
C61 B51 C51 C52 176.1(7) . . . . ?
C81 B51 C51 C52 -64.8(9) . . . . ?
C71 B51 C51 C52 56.0(9) . . . . ?
C56 C51 C52 C53 -2.9(12) . . . . ?
B51 C51 C52 C53 176.6(8) . . . . ?
C51 C52 C53 C54 0.7(14) . . . . ?
C51 C52 C53 C57 -177.1(11) . . . . ?
C52 C53 C54 C55 2.3(14) . . . . ?
C57 C53 C54 C55 -179.9(12) . . . . ?
C53 C54 C55 C56 -2.9(13) . . . . ?
C53 C54 C55 C58 176.9(10) . . . . ?
C52 C51 C56 C55 2.3(12) . . . . ?
B51 C51 C56 C55 -177.2(8) . . . . ?
C54 C55 C56 C51 0.6(13) . . . . ?
C58 C55 C56 C51 -179.2(9) . . . . ?
C54 C53 C57 F3 -132.0(15) . . . . ?
C52 C53 C57 F3 46(2) . . . . ?
C54 C53 C57 F1 2(2) . . . . ?
C52 C53 C57 F1 179.7(14) . . . . ?
C54 C53 C57 F2 112.9(13) . . . . ?
C52 C53 C57 F2 -69.3(16) . . . . ?
C54 C55 C58 F6 129.4(11) . . . . ?
C56 C55 C58 F6 -50.9(15) . . . . ?
C54 C55 C58 F4 3.8(16) . . . . ?
C56 C55 C58 F4 -176.5(10) . . . . ?
C54 C55 C58 F5 -113.4(11) . . . . ?
C56 C55 C58 F5 66.3(13) . . . . ?
C81 B51 C61 C62 115.8(8) . . . . ?
C51 B51 C61 C62 -122.9(8) . . . . ?
C71 B51 C61 C62 -4.6(10) . . . . ?
C81 B51 C61 C66 -59.9(9) . . . . ?
C51 B51 C61 C66 61.3(9) . . . . ?
C71 B51 C61 C66 179.6(7) . . . . ?
C66 C61 C62 C63 -1.4(12) . . . . ?
B51 C61 C62 C63 -177.4(8) . . . . ?
C61 C62 C63 C64 0.9(14) . . . . ?
C61 C62 C63 C67 178.1(10) . . . . ?
C62 C63 C64 C65 -0.2(14) . . . . ?
C67 C63 C64 C65 -177.4(11) . . . . ?
C63 C64 C65 C66 0.3(13) . . . . ?
C63 C64 C65 C68 -179.5(9) . . . . ?
C64 C65 C66 C61 -1.0(12) . . . . ?
C68 C65 C66 C61 178.8(8) . . . . ?
C62 C61 C66 C65 1.5(11) . . . . ?
B51 C61 C66 C65 177.6(7) . . . . ?
C64 C63 C67 F7 123.1(15) . . . . ?
C62 C63 C67 F7 -54.2(18) . . . . ?
C64 C63 C67 F8 -12.0(18) . . . . ?
C62 C63 C67 F8 170.7(10) . . . . ?
C64 C63 C67 F9 -114.8(12) . . . . ?
C62 C63 C67 F9 67.9(15) . . . . ?
C66 C65 C68 F12 -131.3(11) . . . . ?
C64 C65 C68 F12 48.6(15) . . . . ?
C66 C65 C68 F11 -3.1(15) . . . . ?
C64 C65 C68 F11 176.7(10) . . . . ?
C66 C65 C68 F10 107.9(12) . . . . ?
C64 C65 C68 F10 -72.3(13) . . . . ?
C61 B51 C71 C72 108.5(8) . . . . ?
C81 B51 C71 C72 -9.1(10) . . . . ?
C51 B51 C71 C72 -129.4(7) . . . . ?
C61 B51 C71 C76 -70.1(8) . . . . ?
C81 B51 C71 C76 172.3(6) . . . . ?
C51 B51 C71 C76 52.0(9) . . . . ?
C76 C71 C72 C73 1.0(11) . . . . ?
B51 C71 C72 C73 -177.7(7) . . . . ?
C71 C72 C73 C74 -0.9(12) . . . . ?
C71 C72 C73 C77 179.2(8) . . . . ?
C72 C73 C74 C75 0.0(12) . . . . ?
C77 C73 C74 C75 179.8(9) . . . . ?
C73 C74 C75 C76 0.8(12) . . . . ?
C73 C74 C75 C78 -178.8(8) . . . . ?
C74 C75 C76 C71 -0.6(12) . . . . ?
C78 C75 C76 C71 178.9(8) . . . . ?
C72 C71 C76 C75 -0.2(11) . . . . ?
B51 C71 C76 C75 178.5(7) . . . . ?
C74 C73 C77 F14 125.5(11) . . . . ?
C72 C73 C77 F14 -54.7(15) . . . . ?
C74 C73 C77 F13 4.2(15) . . . . ?
C72 C73 C77 F13 -175.9(9) . . . . ?
C74 C73 C77 F15 -118.1(11) . . . . ?
C72 C73 C77 F15 61.7(13) . . . . ?
C74 C75 C78 F17 -147.1(10) . . . . ?
C76 C75 C78 F17 33.4(14) . . . . ?
C74 C75 C78 F18 95.3(13) . . . . ?
C76 C75 C78 F18 -84.2(13) . . . . ?
C74 C75 C78 F16 -24.6(14) . . . . ?
C76 C75 C78 F16 155.8(10) . . . . ?
C61 B51 C81 C86 126.6(8) . . . . ?
C51 B51 C81 C86 3.9(11) . . . . ?
C71 B51 C81 C86 -113.9(8) . . . . ?
C61 B51 C81 C82 -51.9(9) . . . . ?
C51 B51 C81 C82 -174.6(7) . . . . ?
C71 B51 C81 C82 67.5(9) . . . . ?
C86 C81 C82 C83 1.1(12) . . . . ?
B51 C81 C82 C83 179.8(7) . . . . ?
C81 C82 C83 C84 -1.0(13) . . . . ?
C81 C82 C83 C87 177.3(9) . . . . ?
C82 C83 C84 C85 -0.7(14) . . . . ?
C87 C83 C84 C85 -179.1(10) . . . . ?
C83 C84 C85 C86 2.2(15) . . . . ?
C83 C84 C85 C88 179.1(12) . . . . ?
C84 C85 C86 C81 -2.1(15) . . . . ?
C88 C85 C86 C81 -179.1(11) . . . . ?
C82 C81 C86 C85 0.5(12) . . . . ?
B51 C81 C86 C85 -178.1(8) . . . . ?
C84 C83 C87 F21 -159.7(11) . . . . ?
C82 C83 C87 F21 22.0(16) . . . . ?
C84 C83 C87 F19 -38.4(16) . . . . ?
C82 C83 C87 F19 143.2(10) . . . . ?
C84 C83 C87 F20 78.1(12) . . . . ?
C82 C83 C87 F20 -100.3(12) . . . . ?
C84 C85 C88 F24 -94.5(19) . . . . ?
C86 C85 C88 F24 82.5(19) . . . . ?
C84 C85 C88 F23 140.0(13) . . . . ?
C86 C85 C88 F23 -43(2) . . . . ?
C84 C85 C88 F22 22(2) . . . . ?
C86 C85 C88 F22 -160.9(13) . . . . ?
